data_7006942
loop_
_publ_author_name
'Liu, Xi'
'Guo, Guo-Cong'
'Fu, Ming-Lai'
'Chen, Wen-Tong'
'Zhang, Zhang-Jing'
'Huang, Jin-Shun'

_publ_section_title
;
 Two novel halogeno(cyano)argentates with efficient luminescence.
;
_journal_issue 7
_journal_name_full 'Dalton transactions (Cambridge, England : 2003)'
_journal_page_first 884
_journal_page_last 886
_journal_paper_doi 10.1039/b515652c
_journal_year 2006
_chemical_formula_sum 'C33 H72 Ag5 Br6 N3'
_chemical_formula_weight 1529.75
_chemical_name_systematic
;
?
;
_space_group_IT_number 14
_symmetry_cell_setting monoclinic
_symmetry_space_group_name_Hall '-P 2ybc'
_symmetry_space_group_name_H-M 'P 1 21/c 1'
_atom_sites_solution_hydrogens geom
_atom_sites_solution_primary direct
_atom_sites_solution_secondary difmap
_audit_creation_method SHELXL-97
_cell_angle_alpha 90.00
_cell_angle_beta 93.610(4)
_cell_angle_gamma 90.00
_cell_formula_units_Z 4
_cell_length_a 13.205(3)
_cell_length_b 25.641(7)
_cell_length_c 14.546(4)
_cell_measurement_reflns_used 8307
_cell_measurement_temperature 293(2)
_cell_measurement_theta_max 27.4835
_cell_measurement_theta_min 3.0910
_cell_volume 4915(2)
_computing_cell_refinement 'CrystalClear (Rigaku Corp., 2002)'
_computing_data_collection 'CrystalClear (Rigaku Corp., 2002)'
_computing_data_reduction 'CrystalClear (Rigaku Corp., 2002)'
_computing_molecular_graphics 'Siemens SHELXTL^TM^ 5'
_computing_publication_material 'Siemens SHELXTL^TM^ 5'
_computing_structure_refinement 'Siemens SHELXTL^TM^ 5'
_computing_structure_solution 'Siemens SHELXTL^TM^ 5'
_diffrn_ambient_temperature 293(2)
_diffrn_measured_fraction_theta_full 0.997
_diffrn_measured_fraction_theta_max 0.997
_diffrn_measurement_device_type 'Rigaku Mercury CCD'
_diffrn_measurement_method \w
_diffrn_radiation_monochromator graphite
_diffrn_radiation_source 'rotating-anode generator'
_diffrn_radiation_type MoK\a
_diffrn_radiation_wavelength 0.71073
_diffrn_reflns_av_R_equivalents 0.0580
_diffrn_reflns_av_sigmaI/netI 0.0762
_diffrn_reflns_limit_h_max 15
_diffrn_reflns_limit_h_min -15
_diffrn_reflns_limit_k_max 29
_diffrn_reflns_limit_k_min -30
_diffrn_reflns_limit_l_max 17
_diffrn_reflns_limit_l_min -17
_diffrn_reflns_number 30982
_diffrn_reflns_theta_full 25.03
_diffrn_reflns_theta_max 25.03
_diffrn_reflns_theta_min 3.09
_exptl_absorpt_coefficient_mu 6.858
_exptl_absorpt_correction_T_max 1.0000
_exptl_absorpt_correction_T_min 0.5727
_exptl_absorpt_correction_type multi-scan
_exptl_absorpt_process_details 'Sphere (Rigaku CrystalClear)'
_exptl_crystal_colour Colorless
_exptl_crystal_density_diffrn 2.067
_exptl_crystal_density_method 'not measured'
_exptl_crystal_description Prism
_exptl_crystal_F_000 2944
_exptl_crystal_size_max 0.32
_exptl_crystal_size_mid 0.25
_exptl_crystal_size_min 0.20
_refine_diff_density_max 1.553
_refine_diff_density_min -0.919
_refine_diff_density_rms 0.114
_refine_ls_extinction_method none
_refine_ls_goodness_of_fit_ref 1.000
_refine_ls_hydrogen_treatment mixed
_refine_ls_matrix_type full
_refine_ls_number_parameters 424
_refine_ls_number_reflns 8655
_refine_ls_number_restraints 41
_refine_ls_restrained_S_all 1.017
_refine_ls_R_factor_all 0.0835
_refine_ls_R_factor_gt 0.0450
_refine_ls_shift/su_max 0.007
_refine_ls_shift/su_mean 0.000
_refine_ls_structure_factor_coef Fsqd
_refine_ls_weighting_details 'calc w=1/[\s^2^(Fo^2^)+(0.0010P)^2^+0.0000P] where P=(Fo^2^+2Fc^2^)/3'
_refine_ls_weighting_scheme calc
_refine_ls_wR_factor_gt 0.0841
_refine_ls_wR_factor_ref 0.0961
_reflns_number_gt 5342
_reflns_number_total 8655
_reflns_threshold_expression >2sigma(I)
_cod_data_source_file b515652c.txt
_cod_data_source_block 14
_cod_depositor_comments
;
The following automatic conversions were performed:
'_symmetry_cell_setting' value 'Monoclinic' changed to 'monoclinic'
according to '/home/saulius/struct/CIF-dictionaries/cif_core.dic'
dictionary named 'cif_core.dic' version 2.4.1 from
2010-06-29.

'_exptl_absorpt_correction_type' value 'Multi-scan' changed
to 'multi-scan' according to
'/home/saulius/struct/CIF-dictionaries/cif_core.dic' dictionary named
'cif_core.dic' version 2.4.1 from 2010-06-29.

Automatic conversion script
Id: cif_fix_enum 1527 2010-12-29 10:47:43Z saulius 
;
_cod_original_cell_volume 4916(2)
_cod_original_sg_symbol_H-M P2(1)/c
_cod_database_code 7006942

loop_
_symmetry_equiv_pos_as_xyz
'x, y, z'
'-x, y+1/2, -z+1/2'
'-x, -y, -z'
'x, -y-1/2, z-1/2'

loop_
_atom_site_label
_atom_site_type_symbol
_atom_site_fract_x
_atom_site_fract_y
_atom_site_fract_z
_atom_site_U_iso_or_equiv
_atom_site_adp_type
_atom_site_occupancy
_atom_site_symmetry_multiplicity
_atom_site_calc_flag
_atom_site_refinement_flags
_atom_site_disorder_assembly
_atom_site_disorder_group
Ag1 Ag 0.112797(18) 0.419506(9) 0.190359(17) 0.07496(8) Uani 1 1 d . . .
Ag2 Ag -0.128820(17) 0.419662(8) 0.163398(16) 0.06530(7) Uani 1 1 d . . .
Ag3 Ag 0.002358(18) 0.314683(9) 0.058730(17) 0.07066(8) Uani 1 1 d . . .
Ag4 Ag -0.026373(19) 0.323492(9) 0.280249(18) 0.07613(9) Uani 1 1 d . . .
Ag5 Ag 0.155101(17) 0.498985(9) 0.003717(16) 0.06720(8) Uani 1 1 d . . .
Br1 Br -0.01669(2) 0.426529(10) 0.327872(18) 0.05606(9) Uani 1 1 d . . .
Br2 Br -0.000831(18) 0.422617(9) 0.010416(16) 0.04296(7) Uani 1 1 d . . .
Br3 Br 0.15659(2) 0.316726(11) 0.18771(2) 0.05995(9) Uani 1 1 d . . .
Br4 Br -0.179621(19) 0.318584(10) 0.145375(19) 0.05446(8) Uani 1 1 d . . .
Br5 Br 0.23235(2) 0.499020(10) 0.17407(2) 0.06038(9) Uani 1 1 d . . .
Br6 Br -0.246805(19) 0.501082(10) 0.15037(2) 0.05575(9) Uani 1 1 d . . .
N1 N -0.02014(14) 0.25714(2) -0.05206(3) 0.0706(7) Uani 1 1 d D . .
N2 N 0.00836(12) 0.37214(6) 0.68171(12) 0.0341(5) Uani 1 1 d . . .
N3 N 0.51402(13) 0.37690(7) 0.22395(13) 0.0418(6) Uani 1 1 d . . .
C1 C -0.02725(17) 0.23017(2) -0.11328(4) 0.0515(8) Uani 1 1 d D . .
C2 C -0.07303(16) 0.33522(8) 0.70971(16) 0.0423(7) Uani 1 1 d . . .
H2A H -0.0412 0.3024 0.7281 0.051 Uiso 1 1 calc R . .
H2B H -0.1186 0.3283 0.6562 0.051 Uiso 1 1 calc R . .
C3 C -0.13594(18) 0.35397(9) 0.78776(18) 0.0597(9) Uani 1 1 d . . .
H3A H -0.1581 0.3896 0.7767 0.072 Uiso 1 1 calc R . .
H3B H -0.0959 0.3527 0.8460 0.072 Uiso 1 1 calc R . .
C4 C -0.2322(2) 0.31591(12) 0.79063(16) 0.1107(11) Uani 1 1 d DU . .
H4A H -0.2762 0.3207 0.7353 0.133 Uiso 1 1 calc R . .
H4B H -0.2095 0.2799 0.7926 0.133 Uiso 1 1 calc R . .
C5 C -0.2856(3) 0.32664(18) 0.8677(2) 0.197(3) Uani 1 1 d DU . .
H5A H -0.3368 0.3005 0.8738 0.295 Uiso 1 1 calc R . .
H5B H -0.3171 0.3603 0.8608 0.295 Uiso 1 1 calc R . .
H5C H -0.2398 0.3265 0.9216 0.295 Uiso 1 1 calc R . .
C6 C -0.03630(16) 0.42498(7) 0.65274(14) 0.0357(7) Uani 1 1 d . . .
H6A H -0.0621 0.4417 0.7063 0.043 Uiso 1 1 calc R . .
H6B H 0.0176 0.4467 0.6316 0.043 Uiso 1 1 calc R . .
C7 C -0.12092(17) 0.42225(8) 0.57754(17) 0.0468(8) Uani 1 1 d . . .
H7A H -0.1774 0.4029 0.6001 0.056 Uiso 1 1 calc R . .
H7B H -0.0970 0.4035 0.5252 0.056 Uiso 1 1 calc R . .
C8 C -0.15832(16) 0.47676(9) 0.54572(15) 0.0526(9) Uani 1 1 d D . .
H8A H -0.1807 0.4955 0.5987 0.063 Uiso 1 1 calc R . .
H8B H -0.1016 0.4958 0.5229 0.063 Uiso 1 1 calc R . .
C9 C -0.24031(17) 0.47627(10) 0.47464(16) 0.0684(10) Uani 1 1 d D . .
H9A H -0.2591 0.5115 0.4588 0.103 Uiso 1 1 calc R . .
H9B H -0.2977 0.4583 0.4969 0.103 Uiso 1 1 calc R . .
H9C H -0.2184 0.4587 0.4211 0.103 Uiso 1 1 calc R . .
C10 C 0.08495(16) 0.38269(8) 0.76221(15) 0.0362(7) Uani 1 1 d . . .
H10A H 0.1325 0.4089 0.7437 0.043 Uiso 1 1 calc R . .
H10B H 0.0493 0.3970 0.8127 0.043 Uiso 1 1 calc R . .
C11 C 0.14449(18) 0.33506(9) 0.79678(17) 0.0504(8) Uani 1 1 d . . .
H11A H 0.0973 0.3080 0.8125 0.060 Uiso 1 1 calc R . .
H11B H 0.1839 0.3219 0.7477 0.060 Uiso 1 1 calc R . .
C12 C 0.2147(2) 0.34679(9) 0.87950(18) 0.0581(9) Uani 1 1 d . . .
H12A H 0.2638 0.3726 0.8625 0.070 Uiso 1 1 calc R . .
H12B H 0.1755 0.3620 0.9270 0.070 Uiso 1 1 calc R . .
C13 C 0.2703(2) 0.30041(10) 0.9186(2) 0.0733(11) Uani 1 1 d . . .
H13A H 0.3102 0.3104 0.9732 0.110 Uiso 1 1 calc R . .
H13B H 0.3140 0.2869 0.8740 0.110 Uiso 1 1 calc R . .
H13C H 0.2225 0.2741 0.9338 0.110 Uiso 1 1 calc R . .
C14 C 0.05863(17) 0.34625(8) 0.60163(15) 0.0429(7) Uani 1 1 d . . .
H14A H 0.0862 0.3130 0.6228 0.051 Uiso 1 1 calc R . .
H14B H 0.0065 0.3391 0.5533 0.051 Uiso 1 1 calc R . .
C15 C 0.14259(17) 0.37683(8) 0.56002(16) 0.0468(8) Uani 1 1 d . . .
H15A H 0.1149 0.4081 0.5304 0.056 Uiso 1 1 calc R . .
H15B H 0.1929 0.3872 0.6080 0.056 Uiso 1 1 calc R . .
C16 C 0.19131(17) 0.34297(9) 0.49014(16) 0.0521(8) Uani 1 1 d . . .
H16A H 0.1393 0.3300 0.4459 0.063 Uiso 1 1 calc R . .
H16B H 0.2233 0.3132 0.5212 0.063 Uiso 1 1 calc R . .
C17 C 0.2708(2) 0.37312(11) 0.43923(19) 0.0749(10) Uani 1 1 d . . .
H17A H 0.2998 0.3506 0.3952 0.112 Uiso 1 1 calc R . .
H17B H 0.3232 0.3853 0.4827 0.112 Uiso 1 1 calc R . .
H17C H 0.2391 0.4024 0.4079 0.112 Uiso 1 1 calc R . .
C18 C 0.45586(16) 0.41802(8) 0.27418(17) 0.0455(8) Uani 1 1 d . . .
H18A H 0.3917 0.4242 0.2397 0.055 Uiso 1 1 calc R . .
H18B H 0.4408 0.4042 0.3339 0.055 Uiso 1 1 calc R . .
C19 C 0.50941(19) 0.46954(9) 0.28852(18) 0.0532(8) Uani 1 1 d . . .
H19A H 0.5105 0.4880 0.2304 0.064 Uiso 1 1 calc R . .
H19B H 0.5789 0.4637 0.3119 0.064 Uiso 1 1 calc R . .
C20 C 0.4535(2) 0.50200(10) 0.35726(19) 0.0694(10) Uani 1 1 d . . .
H20A H 0.4584 0.4848 0.4167 0.083 Uiso 1 1 calc R . .
H20B H 0.3823 0.5041 0.3368 0.083 Uiso 1 1 calc R . .
C21 C 0.4969(2) 0.55730(11) 0.3678(2) 0.0947(13) Uani 1 1 d . . .
H21A H 0.4584 0.5767 0.4101 0.142 Uiso 1 1 calc R . .
H21B H 0.4929 0.5744 0.3090 0.142 Uiso 1 1 calc R . .
H21C H 0.5665 0.5555 0.3911 0.142 Uiso 1 1 calc R . .
C22 C 0.61242(16) 0.36379(9) 0.27732(18) 0.0515(8) Uani 1 1 d . . .
H22A H 0.6481 0.3383 0.2422 0.062 Uiso 1 1 calc R . .
H22B H 0.6538 0.3951 0.2811 0.062 Uiso 1 1 calc R . .
C23 C 0.60541(19) 0.34302(10) 0.37258(19) 0.0661(10) Uani 1 1 d . . .
H23A H 0.5567 0.3147 0.3716 0.079 Uiso 1 1 calc R . .
H23B H 0.5816 0.3703 0.4120 0.079 Uiso 1 1 calc R . .
C24 C 0.7080(2) 0.32346(10) 0.41138(15) 0.0762(11) Uani 1 1 d D . .
H24A H 0.7333 0.2982 0.3687 0.091 Uiso 1 1 calc R . .
H24B H 0.7550 0.3526 0.4148 0.091 Uiso 1 1 calc R . .
C25 C 0.7077(3) 0.29996(12) 0.50004(16) 0.1034(14) Uani 1 1 d D . .
H25A H 0.7752 0.2888 0.5192 0.155 Uiso 1 1 calc R . .
H25B H 0.6631 0.2704 0.4973 0.155 Uiso 1 1 calc R . .
H25C H 0.6846 0.3248 0.5434 0.155 Uiso 1 1 calc R . .
C26 C 0.54375(18) 0.39697(10) 0.13030(17) 0.0557(9) Uani 1 1 d . . .
H26A H 0.5870 0.4272 0.1406 0.067 Uiso 1 1 calc R . .
H26B H 0.5838 0.3703 0.1024 0.067 Uiso 1 1 calc R . .
C27 C 0.4578(2) 0.41174(12) 0.06273(19) 0.0762(11) Uani 1 1 d . . .
H27A H 0.4171 0.4390 0.0883 0.091 Uiso 1 1 calc R . .
H27B H 0.4147 0.3818 0.0490 0.091 Uiso 1 1 calc R . .
C28 C 0.5067(3) 0.43215(11) -0.0298(2) 0.1432(16) Uani 1 1 d DU . .
H28A H 0.4594 0.4556 -0.0626 0.172 Uiso 1 1 calc R . .
H28B H 0.5682 0.4516 -0.0132 0.172 Uiso 1 1 calc R . .
C29 C 0.5294(4) 0.39117(14) -0.0872(3) 0.279(4) Uani 1 1 d D . .
H29A H 0.5583 0.4046 -0.1413 0.419 Uiso 1 1 calc R . .
H29B H 0.4684 0.3723 -0.1047 0.419 Uiso 1 1 calc R . .
H29C H 0.5771 0.3682 -0.0553 0.419 Uiso 1 1 calc R . .
C30 C 0.44531(17) 0.33038(9) 0.21289(19) 0.0519(8) Uani 1 1 d . . .
H30A H 0.3825 0.3414 0.1805 0.062 Uiso 1 1 calc R . .
H30B H 0.4289 0.3189 0.2737 0.062 Uiso 1 1 calc R . .
C31 C 0.4859(2) 0.28441(10) 0.1626(2) 0.0795(12) Uani 1 1 d . . .
H31A H 0.5526 0.2752 0.1896 0.095 Uiso 1 1 calc R . .
H31B H 0.4926 0.2935 0.0985 0.095 Uiso 1 1 calc R . .
C32 C 0.4138(2) 0.23787(8) 0.1688(2) 0.0986(12) Uani 1 1 d DU . .
H32A H 0.4043 0.2315 0.2335 0.118 Uiso 1 1 calc R . .
H32B H 0.3484 0.2480 0.1403 0.118 Uiso 1 1 calc R . .
C33 C 0.4415(3) 0.19087(10) 0.1295(3) 0.167(2) Uani 1 1 d DU . .
H33A H 0.3888 0.1656 0.1360 0.250 Uiso 1 1 calc R . .
H33B H 0.5034 0.1785 0.1601 0.250 Uiso 1 1 calc R . .
H33C H 0.4514 0.1961 0.0654 0.250 Uiso 1 1 calc R . .

loop_
_atom_site_aniso_label
_atom_site_aniso_U_11
_atom_site_aniso_U_22
_atom_site_aniso_U_33
_atom_site_aniso_U_23
_atom_site_aniso_U_13
_atom_site_aniso_U_12
Ag1 0.07688(15) 0.07878(15) 0.06907(16) 0.00500(13) 0.00324(12) -0.00548(13)
Ag2 0.07000(13) 0.06157(13) 0.06462(14) 0.00140(12) 0.00636(11) 0.00725(11)
Ag3 0.08326(15) 0.06431(13) 0.06540(15) -0.00579(12) 0.01240(12) -0.00176(12)
Ag4 0.09013(16) 0.06122(14) 0.07674(16) 0.00766(13) 0.00285(13) -0.00448(13)
Ag5 0.06912(13) 0.07279(14) 0.05981(14) 0.01131(12) 0.00505(11) 0.00186(12)
Br1 0.07448(17) 0.04973(15) 0.04389(15) -0.00788(13) 0.00302(13) -0.00190(14)
Br2 0.04996(13) 0.03845(12) 0.04099(13) 0.00276(11) 0.00697(11) 0.00222(11)
Br3 0.04888(15) 0.06410(17) 0.06679(18) 0.00263(15) 0.00297(13) 0.01056(13)
Br4 0.04894(14) 0.05512(15) 0.06037(16) -0.00968(13) 0.01174(12) -0.00629(13)
Br5 0.05630(16) 0.06248(17) 0.06088(17) 0.00601(15) -0.00798(14) 0.00679(14)
Br6 0.05137(14) 0.04754(14) 0.06965(18) 0.00117(14) 0.01399(13) -0.00301(13)
N1 0.0714(11) 0.0821(12) 0.0622(12) 0.0549(10) 0.0364(9) 0.0663(10)
N2 0.0380(10) 0.0298(9) 0.0341(10) -0.0035(8) 0.0001(8) -0.0038(8)
N3 0.0331(10) 0.0391(10) 0.0533(12) -0.0025(10) 0.0047(9) 0.0016(9)
C1 0.0451(14) 0.0295(12) 0.0770(18) 0.0260(12) -0.0190(13) -0.0094(11)
C2 0.0426(13) 0.0316(12) 0.0519(15) 0.0135(11) -0.0033(11) -0.0029(11)
C3 0.0680(16) 0.0520(15) 0.0612(17) 0.0120(14) 0.0211(13) 0.0116(14)
C4 0.133(2) 0.088(2) 0.121(2) 0.0247(17) 0.0862(15) 0.0105(17)
C5 0.220(5) 0.171(4) 0.202(5) 0.029(4) 0.042(4) 0.020(4)
C6 0.0517(13) 0.0230(11) 0.0326(12) 0.0036(10) 0.0048(10) 0.0034(10)
C7 0.0481(14) 0.0448(14) 0.0465(14) -0.0005(12) -0.0059(12) 0.0022(12)
C8 0.0533(15) 0.0478(14) 0.0560(17) -0.0005(13) -0.0015(13) 0.0045(13)
C9 0.0719(18) 0.0661(17) 0.0650(19) 0.0095(16) -0.0123(16) 0.0125(15)
C10 0.0418(12) 0.0368(12) 0.0297(12) -0.0011(10) -0.0001(10) -0.0025(11)
C11 0.0515(15) 0.0431(14) 0.0555(16) -0.0016(13) -0.0039(13) 0.0047(12)
C12 0.0658(17) 0.0475(14) 0.0588(17) -0.0003(14) -0.0134(14) 0.0123(13)
C13 0.0765(19) 0.0677(18) 0.073(2) 0.0108(16) -0.0174(17) 0.0104(16)
C14 0.0506(14) 0.0379(13) 0.0399(14) -0.0086(11) 0.0010(11) 0.0036(12)
C15 0.0505(14) 0.0410(13) 0.0493(15) 0.0064(12) 0.0063(12) -0.0032(12)
C16 0.0475(14) 0.0606(15) 0.0489(15) -0.0176(13) 0.0075(12) -0.0035(13)
C17 0.0755(18) 0.093(2) 0.0585(17) -0.0204(16) 0.0255(14) -0.0060(17)
C18 0.0339(12) 0.0546(14) 0.0486(14) -0.0015(13) 0.0083(11) 0.0118(11)
C19 0.0633(16) 0.0438(14) 0.0531(16) -0.0049(13) 0.0083(13) 0.0043(13)
C20 0.0733(18) 0.0734(18) 0.0593(18) -0.0269(15) -0.0118(15) 0.0116(16)
C21 0.121(3) 0.0633(19) 0.096(3) -0.0230(18) -0.016(2) 0.0175(19)
C22 0.0302(12) 0.0465(14) 0.0769(18) -0.0043(14) -0.0051(12) 0.0122(11)
C23 0.0496(15) 0.0703(17) 0.077(2) 0.0259(16) -0.0056(15) 0.0073(14)
C24 0.0696(19) 0.0613(17) 0.093(2) -0.0034(17) -0.0296(17) 0.0150(15)
C25 0.122(3) 0.107(2) 0.078(2) 0.032(2) -0.017(2) 0.018(2)
C26 0.0642(15) 0.0534(15) 0.0516(16) 0.0007(13) 0.0207(12) 0.0030(13)
C27 0.089(2) 0.085(2) 0.0528(18) 0.0030(17) -0.0074(16) -0.0060(17)
C28 0.160(3) 0.149(3) 0.120(3) -0.008(2) 0.007(2) 0.039(2)
C29 0.378(8) 0.353(9) 0.118(4) -0.021(5) 0.100(4) -0.007(7)
C30 0.0329(13) 0.0567(15) 0.0657(17) 0.0017(14) 0.0001(12) -0.0038(12)
C31 0.0634(18) 0.0602(18) 0.115(3) -0.0198(18) 0.0042(18) 0.0034(15)
C32 0.081(2) 0.0769(18) 0.136(2) -0.0307(18) -0.0086(18) -0.0010(16)
C33 0.125(3) 0.127(3) 0.246(5) -0.062(3) -0.002(3) 0.009(3)

loop_
_atom_type_symbol
_atom_type_description
_atom_type_scat_dispersion_real
_atom_type_scat_dispersion_imag
_atom_type_scat_source
C C 0.0033 0.0016 'International Tables Vol C Tables 4.2.6.8 and 6.1.1.4'
H H 0.0000 0.0000 'International Tables Vol C Tables 4.2.6.8 and 6.1.1.4'
N N 0.0061 0.0033 'International Tables Vol C Tables 4.2.6.8 and 6.1.1.4'
Br Br -0.2901 2.4595 'International Tables Vol C Tables 4.2.6.8 and 6.1.1.4'
Ag Ag -0.8971 1.1015 'International Tables Vol C Tables 4.2.6.8 and 6.1.1.4'

loop_
_geom_angle_atom_site_label_1
_geom_angle_atom_site_label_2
_geom_angle_atom_site_label_3
_geom_angle
_geom_angle_site_symmetry_1
_geom_angle_site_symmetry_3
_geom_angle_publ_flag
Br5 Ag1 Br3 129.263(19) . . ?
Br5 Ag1 Br1 115.408(16) . . ?
Br3 Ag1 Br1 102.739(12) . . ?
Br5 Ag1 Br2 100.182(14) . . ?
Br3 Ag1 Br2 96.418(11) . . ?
Br1 Ag1 Br2 110.15(2) . . ?
Br5 Ag1 Ag2 126.619(15) . . ?
Br3 Ag1 Ag2 102.301(11) . . ?
Br1 Ag1 Ag2 54.530(15) . . ?
Br2 Ag1 Ag2 55.883(11) . . ?
Br6 Ag2 Br4 128.443(19) . . ?
Br6 Ag2 Br1 107.460(14) . . ?
Br4 Ag2 Br1 105.383(11) . . ?
Br6 Ag2 Br2 107.472(15) . . ?
Br4 Ag2 Br2 96.035(11) . . ?
Br1 Ag2 Br2 111.23(2) . . ?
Br6 Ag2 Ag1 126.798(14) . . ?
Br4 Ag2 Ag1 104.627(11) . . ?
Br1 Ag2 Ag1 53.924(11) . . ?
Br2 Ag2 Ag1 57.570(15) . . ?
Br6 Ag2 Ag5 52.231(13) . 3_565 ?
Br4 Ag2 Ag5 122.649(16) . 3_565 ?
Br1 Ag2 Ag5 130.344(15) . 3_565 ?
Br2 Ag2 Ag5 55.769(14) . 3_565 ?
Ag1 Ag2 Ag5 98.844(9) . 3_565 ?
Br6 Ag2 Ag4 151.132(14) . . ?
Br4 Ag2 Ag4 53.887(15) . . ?
Br1 Ag2 Ag4 53.567(13) . . ?
Br2 Ag2 Ag4 100.333(16) . . ?
Ag1 Ag2 Ag4 63.479(10) . . ?
Ag5 Ag2 Ag4 156.102(11) 3_565 . ?
N1 Ag3 Br3 126.13(4) . . ?
N1 Ag3 Br4 106.03(5) . . ?
Br3 Ag3 Br4 108.77(2) . . ?
N1 Ag3 Br2 118.19(2) . . ?
Br3 Ag3 Br2 98.747(11) . . ?
Br4 Ag3 Br2 94.406(11) . . ?
N1 Ag3 Ag4 138.68(3) . . ?
Br3 Ag3 Ag4 55.968(16) . . ?
Br4 Ag3 Ag4 52.819(10) . . ?
Br2 Ag3 Ag4 100.047(11) . . ?
C1 Ag4 Br4 117.87(5) 4_566 . ?
C1 Ag4 Br1 117.06(3) 4_566 . ?
Br4 Ag4 Br1 104.324(12) . . ?
C1 Ag4 Br3 110.99(6) 4_566 . ?
Br4 Ag4 Br3 105.68(2) . . ?
Br1 Ag4 Br3 98.707(12) . . ?
C1 Ag4 Ag2 151.06(6) 4_566 . ?
Br4 Ag4 Ag2 52.599(13) . . ?
Br1 Ag4 Ag2 53.755(16) . . ?
Br3 Ag4 Ag2 97.882(16) . . ?
C1 Ag4 Ag3 134.09(3) 4_566 . ?
Br4 Ag4 Ag3 54.322(16) . . ?
Br1 Ag4 Ag3 108.034(11) . . ?
Br3 Ag4 Ag3 51.378(11) . . ?
Ag2 Ag4 Ag3 66.865(13) . . ?
Br6 Ag5 Br5 129.59(2) 3_565 . ?
Br6 Ag5 Br2 113.825(13) 3_565 . ?
Br5 Ag5 Br2 101.958(13) . . ?
Br6 Ag5 Br2 107.769(14) 3_565 3_565 ?
Br5 Ag5 Br2 107.512(13) . 3_565 ?
Br2 Ag5 Br2 88.42(2) . 3_565 ?
Br6 Ag5 Ag2 51.976(14) 3_565 3_565 ?
Br5 Ag5 Ag2 137.244(15) . 3_565 ?
Br2 Ag5 Ag2 115.432(14) . 3_565 ?
Br2 Ag5 Ag2 56.323(12) 3_565 3_565 ?
Ag1 Br1 Ag4 76.757(11) . . ?
Ag1 Br1 Ag2 71.55(2) . . ?
Ag4 Br1 Ag2 72.678(10) . . ?
Ag5 Br2 Ag3 132.493(15) . . ?
Ag5 Br2 Ag5 91.58(2) . 3_565 ?
Ag3 Br2 Ag5 134.297(15) . 3_565 ?
Ag5 Br2 Ag2 120.366(14) . . ?
Ag3 Br2 Ag2 77.554(10) . . ?
Ag5 Br2 Ag2 67.907(14) 3_565 . ?
Ag5 Br2 Ag1 73.682(13) . . ?
Ag3 Br2 Ag1 75.838(10) . . ?
Ag5 Br2 Ag1 113.893(13) 3_565 . ?
Ag2 Br2 Ag1 66.55(2) . . ?
Ag3 Br3 Ag1 82.822(11) . . ?
Ag3 Br3 Ag4 72.65(2) . . ?
Ag1 Br3 Ag4 75.196(10) . . ?
Ag2 Br4 Ag4 73.514(10) . . ?
Ag2 Br4 Ag3 82.038(11) . . ?
Ag4 Br4 Ag3 72.86(2) . . ?
Ag1 Br5 Ag5 83.302(13) . . ?
Ag2 Br6 Ag5 75.793(13) . 3_565 ?
C1 N1 Ag3 174.37(12) . . ?
C2 N2 C10 110.74(16) . . ?
C2 N2 C6 111.24(15) . . ?
C10 N2 C6 106.31(15) . . ?
C2 N2 C14 106.54(15) . . ?
C10 N2 C14 111.35(15) . . ?
C6 N2 C14 110.73(16) . . ?
C30 N3 C22 111.91(17) . . ?
C30 N3 C18 106.42(16) . . ?
C22 N3 C18 110.63(17) . . ?
C30 N3 C26 111.04(18) . . ?
C22 N3 C26 105.78(17) . . ?
C18 N3 C26 111.14(17) . . ?
N1 C1 Ag4 173.77(17) . 4_565 ?
N2 C2 C3 115.73(18) . . ?
N2 C2 H2A 108.3 . . ?
C3 C2 H2A 108.3 . . ?
N2 C2 H2B 108.3 . . ?
C3 C2 H2B 108.3 . . ?
H2A C2 H2B 107.4 . . ?
C2 C3 C4 107.26(19) . . ?
C2 C3 H3A 110.3 . . ?
C4 C3 H3A 110.3 . . ?
C2 C3 H3B 110.3 . . ?
C4 C3 H3B 110.3 . . ?
H3A C3 H3B 108.5 . . ?
C5 C4 C3 110.1(3) . . ?
C5 C4 H4A 109.6 . . ?
C3 C4 H4A 109.6 . . ?
C5 C4 H4B 109.6 . . ?
C3 C4 H4B 109.6 . . ?
H4A C4 H4B 108.2 . . ?
C4 C5 H5A 109.5 . . ?
C4 C5 H5B 109.5 . . ?
H5A C5 H5B 109.5 . . ?
C4 C5 H5C 109.5 . . ?
H5A C5 H5C 109.5 . . ?
H5B C5 H5C 109.5 . . ?
C7 C6 N2 114.39(16) . . ?
C7 C6 H6A 108.7 . . ?
N2 C6 H6A 108.7 . . ?
C7 C6 H6B 108.7 . . ?
N2 C6 H6B 108.7 . . ?
H6A C6 H6B 107.6 . . ?
C6 C7 C8 112.47(17) . . ?
C6 C7 H7A 109.1 . . ?
C8 C7 H7A 109.1 . . ?
C6 C7 H7B 109.1 . . ?
C8 C7 H7B 109.1 . . ?
H7A C7 H7B 107.8 . . ?
C9 C8 C7 114.6(2) . . ?
C9 C8 H8A 108.6 . . ?
C7 C8 H8A 108.6 . . ?
C9 C8 H8B 108.6 . . ?
C7 C8 H8B 108.6 . . ?
H8A C8 H8B 107.6 . . ?
C8 C9 H9A 109.5 . . ?
C8 C9 H9B 109.5 . . ?
H9A C9 H9B 109.5 . . ?
C8 C9 H9C 109.5 . . ?
H9A C9 H9C 109.5 . . ?
H9B C9 H9C 109.5 . . ?
C11 C10 N2 114.58(17) . . ?
C11 C10 H10A 108.6 . . ?
N2 C10 H10A 108.6 . . ?
C11 C10 H10B 108.6 . . ?
N2 C10 H10B 108.6 . . ?
H10A C10 H10B 107.6 . . ?
C12 C11 C10 112.58(19) . . ?
C12 C11 H11A 109.1 . . ?
C10 C11 H11A 109.1 . . ?
C12 C11 H11B 109.1 . . ?
C10 C11 H11B 109.1 . . ?
H11A C11 H11B 107.8 . . ?
C13 C12 C11 114.2(2) . . ?
C13 C12 H12A 108.7 . . ?
C11 C12 H12A 108.7 . . ?
C13 C12 H12B 108.7 . . ?
C11 C12 H12B 108.7 . . ?
H12A C12 H12B 107.6 . . ?
C12 C13 H13A 109.5 . . ?
C12 C13 H13B 109.5 . . ?
H13A C13 H13B 109.5 . . ?
C12 C13 H13C 109.5 . . ?
H13A C13 H13C 109.5 . . ?
H13B C13 H13C 109.5 . . ?
C15 C14 N2 116.34(17) . . ?
C15 C14 H14A 108.2 . . ?
N2 C14 H14A 108.2 . . ?
C15 C14 H14B 108.2 . . ?
N2 C14 H14B 108.2 . . ?
H14A C14 H14B 107.4 . . ?
C16 C15 C14 108.95(18) . . ?
C16 C15 H15A 109.9 . . ?
C14 C15 H15A 109.9 . . ?
C16 C15 H15B 109.9 . . ?
C14 C15 H15B 109.9 . . ?
H15A C15 H15B 108.3 . . ?
C15 C16 C17 111.7(2) . . ?
C15 C16 H16A 109.3 . . ?
C17 C16 H16A 109.3 . . ?
C15 C16 H16B 109.3 . . ?
C17 C16 H16B 109.3 . . ?
H16A C16 H16B 107.9 . . ?
C16 C17 H17A 109.5 . . ?
C16 C17 H17B 109.5 . . ?
H17A C17 H17B 109.5 . . ?
C16 C17 H17C 109.5 . . ?
H17A C17 H17C 109.5 . . ?
H17B C17 H17C 109.5 . . ?
C19 C18 N3 115.35(18) . . ?
C19 C18 H18A 108.4 . . ?
N3 C18 H18A 108.4 . . ?
C19 C18 H18B 108.4 . . ?
N3 C18 H18B 108.4 . . ?
H18A C18 H18B 107.5 . . ?
C18 C19 C20 109.1(2) . . ?
C18 C19 H19A 109.9 . . ?
C20 C19 H19A 109.9 . . ?
C18 C19 H19B 109.9 . . ?
C20 C19 H19B 109.9 . . ?
H19A C19 H19B 108.3 . . ?
C19 C20 C21 112.2(2) . . ?
C19 C20 H20A 109.2 . . ?
C21 C20 H20A 109.2 . . ?
C19 C20 H20B 109.2 . . ?
C21 C20 H20B 109.2 . . ?
H20A C20 H20B 107.9 . . ?
C20 C21 H21A 109.5 . . ?
C20 C21 H21B 109.5 . . ?
H21A C21 H21B 109.5 . . ?
C20 C21 H21C 109.5 . . ?
H21A C21 H21C 109.5 . . ?
H21B C21 H21C 109.5 . . ?
C23 C22 N3 117.09(19) . . ?
C23 C22 H22A 108.0 . . ?
N3 C22 H22A 108.0 . . ?
C23 C22 H22B 108.0 . . ?
N3 C22 H22B 108.0 . . ?
H22A C22 H22B 107.3 . . ?
C22 C23 C24 110.9(2) . . ?
C22 C23 H23A 109.5 . . ?
C24 C23 H23A 109.5 . . ?
C22 C23 H23B 109.5 . . ?
C24 C23 H23B 109.5 . . ?
H23A C23 H23B 108.1 . . ?
C25 C24 C23 115.0(2) . . ?
C25 C24 H24A 108.5 . . ?
C23 C24 H24A 108.5 . . ?
C25 C24 H24B 108.5 . . ?
C23 C24 H24B 108.5 . . ?
H24A C24 H24B 107.5 . . ?
C24 C25 H25A 109.5 . . ?
C24 C25 H25B 109.5 . . ?
H25A C25 H25B 109.5 . . ?
C24 C25 H25C 109.5 . . ?
H25A C25 H25C 109.5 . . ?
H25B C25 H25C 109.5 . . ?
C27 C26 N3 116.2(2) . . ?
C27 C26 H26A 108.2 . . ?
N3 C26 H26A 108.2 . . ?
C27 C26 H26B 108.2 . . ?
N3 C26 H26B 108.2 . . ?
H26A C26 H26B 107.4 . . ?
C26 C27 C28 107.6(2) . . ?
C26 C27 H27A 110.2 . . ?
C28 C27 H27A 110.2 . . ?
C26 C27 H27B 110.2 . . ?
C28 C27 H27B 110.2 . . ?
H27A C27 H27B 108.5 . . ?
C29 C28 C27 111.6(3) . . ?
C29 C28 H28A 109.3 . . ?
C27 C28 H28A 109.3 . . ?
C29 C28 H28B 109.3 . . ?
C27 C28 H28B 109.3 . . ?
H28A C28 H28B 108.0 . . ?
C28 C29 H29A 109.5 . . ?
C28 C29 H29B 109.5 . . ?
H29A C29 H29B 109.5 . . ?
C28 C29 H29C 109.5 . . ?
H29A C29 H29C 109.5 . . ?
H29B C29 H29C 109.5 . . ?
N3 C30 C31 116.3(2) . . ?
N3 C30 H30A 108.2 . . ?
C31 C30 H30A 108.2 . . ?
N3 C30 H30B 108.2 . . ?
C31 C30 H30B 108.2 . . ?
H30A C30 H30B 107.4 . . ?
C30 C31 C32 109.8(2) . . ?
C30 C31 H31A 109.7 . . ?
C32 C31 H31A 109.7 . . ?
C30 C31 H31B 109.7 . . ?
C32 C31 H31B 109.7 . . ?
H31A C31 H31B 108.2 . . ?
C33 C32 C31 118.0(3) . . ?
C33 C32 H32A 107.8 . . ?
C31 C32 H32A 107.8 . . ?
C33 C32 H32B 107.8 . . ?
C31 C32 H32B 107.8 . . ?
H32A C32 H32B 107.2 . . ?
C32 C33 H33A 109.5 . . ?
C32 C33 H33B 109.5 . . ?
H33A C33 H33B 109.5 . . ?
C32 C33 H33C 109.5 . . ?
H33A C33 H33C 109.5 . . ?
H33B C33 H33C 109.5 . . ?

loop_
_geom_bond_atom_site_label_1
_geom_bond_atom_site_label_2
_geom_bond_distance
_geom_bond_site_symmetry_2
_geom_bond_publ_flag
Ag1 Br5 2.5985(6) . ?
Ag1 Br3 2.6989(8) . ?
Ag1 Br1 2.7181(6) . ?
Ag1 Br2 2.9351(7) . ?
Ag1 Ag2 3.1901(9) . ?
Ag2 Br6 2.6048(6) . ?
Ag2 Br4 2.6859(7) . ?
Ag2 Br1 2.7389(7) . ?
Ag2 Br2 2.8789(7) . ?
Ag2 Ag5 3.2054(7) 3_565 ?
Ag2 Ag4 3.2420(6) . ?
Ag3 N1 2.1914(7) . ?
Ag3 Br3 2.6814(6) . ?
Ag3 Br4 2.7847(7) . ?
Ag3 Br2 2.8551(8) . ?
Ag3 Ag4 3.2759(9) . ?
Ag4 C1 2.0722(7) 4_566 ?
Ag4 Br4 2.7314(6) . ?
Ag4 Br1 2.7323(7) . ?
Ag4 Br3 2.8442(7) . ?
Ag5 Br6 2.6138(7) 3_565 ?
Ag5 Br5 2.6197(7) . ?
Ag5 Br2 2.8477(6) . ?
Ag5 Br2 2.8602(6) 3_565 ?
Ag5 Ag2 3.2054(7) 3_565 ?
Br2 Ag5 2.8602(6) 3_565 ?
Br6 Ag5 2.6138(7) 3_565 ?
N1 C1 1.1268(7) . ?
N2 C2 1.507(3) . ?
N2 C10 1.523(3) . ?
N2 C6 1.526(3) . ?
N2 C14 1.528(3) . ?
N3 C30 1.501(3) . ?
N3 C22 1.509(3) . ?
N3 C18 1.519(3) . ?
N3 C26 1.530(3) . ?
C1 Ag4 2.0722(7) 4_565 ?
C2 C3 1.526(3) . ?
C2 H2A 0.9700 . ?
C2 H2B 0.9700 . ?
C3 C4 1.605(4) . ?
C3 H3A 0.9700 . ?
C3 H3B 0.9700 . ?
C4 C5 1.389(4) . ?
C4 H4A 0.9700 . ?
C4 H4B 0.9700 . ?
C5 H5A 0.9600 . ?
C5 H5B 0.9600 . ?
C5 H5C 0.9600 . ?
C6 C7 1.515(3) . ?
C6 H6A 0.9700 . ?
C6 H6B 0.9700 . ?
C7 C8 1.544(3) . ?
C7 H7A 0.9700 . ?
C7 H7B 0.9700 . ?
C8 C9 1.449(3) . ?
C8 H8A 0.9700 . ?
C8 H8B 0.9700 . ?
C9 H9A 0.9600 . ?
C9 H9B 0.9600 . ?
C9 H9C 0.9600 . ?
C10 C11 1.521(3) . ?
C10 H10A 0.9700 . ?
C10 H10B 0.9700 . ?
C11 C12 1.502(3) . ?
C11 H11A 0.9700 . ?
C11 H11B 0.9700 . ?
C12 C13 1.492(4) . ?
C12 H12A 0.9700 . ?
C12 H12B 0.9700 . ?
C13 H13A 0.9600 . ?
C13 H13B 0.9600 . ?
C13 H13C 0.9600 . ?
C14 C15 1.515(3) . ?
C14 H14A 0.9700 . ?
C14 H14B 0.9700 . ?
C15 C16 1.511(3) . ?
C15 H15A 0.9700 . ?
C15 H15B 0.9700 . ?
C16 C17 1.532(4) . ?
C16 H16A 0.9700 . ?
C16 H16B 0.9700 . ?
C17 H17A 0.9600 . ?
C17 H17B 0.9600 . ?
C17 H17C 0.9600 . ?
C18 C19 1.507(3) . ?
C18 H18A 0.9700 . ?
C18 H18B 0.9700 . ?
C19 C20 1.526(4) . ?
C19 H19A 0.9700 . ?
C19 H19B 0.9700 . ?
C20 C21 1.533(4) . ?
C20 H20A 0.9700 . ?
C20 H20B 0.9700 . ?
C21 H21A 0.9600 . ?
C21 H21B 0.9600 . ?
C21 H21C 0.9600 . ?
C22 C23 1.493(4) . ?
C22 H22A 0.9700 . ?
C22 H22B 0.9700 . ?
C23 C24 1.520(4) . ?
C23 H23A 0.9700 . ?
C23 H23B 0.9700 . ?
C24 C25 1.424(3) . ?
C24 H24A 0.9700 . ?
C24 H24B 0.9700 . ?
C25 H25A 0.9600 . ?
C25 H25B 0.9600 . ?
C25 H25C 0.9600 . ?
C26 C27 1.502(4) . ?
C26 H26A 0.9700 . ?
C26 H26B 0.9700 . ?
C27 C28 1.616(4) . ?
C27 H27A 0.9700 . ?
C27 H27B 0.9700 . ?
C28 C29 1.386(4) . ?
C28 H28A 0.9700 . ?
C28 H28B 0.9700 . ?
C29 H29A 0.9600 . ?
C29 H29B 0.9600 . ?
C29 H29C 0.9600 . ?
C30 C31 1.504(4) . ?
C30 H30A 0.9700 . ?
C30 H30B 0.9700 . ?
C31 C32 1.534(4) . ?
C31 H31A 0.9700 . ?
C31 H31B 0.9700 . ?
C32 C33 1.393(4) . ?
C32 H32A 0.9700 . ?
C32 H32B 0.9700 . ?
C33 H33A 0.9600 . ?
C33 H33B 0.9600 . ?
C33 H33C 0.9600 . ?
